data_1548472
loop_
_publ_author_name
'Xian Zhang'
'Kai Liu'
'Jian-Qiao He'
'Hui Wu'
'Qing-Zhen Huang'
'Jian-Hua Lin'
'Zhong-Yi Lu'
'Fu-Qiang Huang'

_publ_section_title
;
 Antiperovskite Chalco-Halides Ba3(FeS4)Cl, Ba3(FeS4)Br, and Ba3(FeSe4)Br
 with Spin Super-Super Exchange
;
_journal_name_full 'Scientific Reports'
_journal_page_first 15910
_journal_paper_doi 10.1038/srep15910
_journal_volume 5
_journal_year 2015
_chemical_formula_sum 'Ba3 Br Fe S4'
_chemical_formula_weight 675.99
_space_group_IT_number 62
_symmetry_cell_setting orthorhombic
_symmetry_Int_Tables_number 62
_symmetry_space_group_name_Hall '-P 2ac 2n'
_symmetry_space_group_name_H-M 'P n m a'
_cell_angle_alpha 90.
_cell_angle_beta 90.
_cell_angle_gamma 90.
_cell_formula_units_Z 4
_cell_length_a 12.3636(5)
_cell_length_b 9.5974(4)
_cell_length_c 8.4596(3)
_cell_volume 1003.80(7)
_diffrn_ambient_temperature 130
_diffrn_radiation_probe neutron
_diffrn_radiation_wavelength 1.5398
_exptl_crystal_density_diffrn 4.473
_pd_proc_ls_prof_R_factor 0.0407
_pd_proc_ls_prof_wR_factor 0.0519
_refine_ls_goodness_of_fit_ref 1.591
_cod_data_source_file Sci-Rep-2015-5-15910-2.cif
_cod_data_source_block 130K
_cod_original_cell_volume 1003.7(1)
_cod_database_code 1548472

loop_
_space_group_symop_id
_space_group_symop_operation_xyz
1 x,y,z
2 1/2-x,-y,1/2+z
3 1/2+x,1/2-y,1/2-z
4 -x,1/2+y,-z
5 -x,-y,-z
6 1/2+x,y,1/2-z
7 1/2-x,1/2+y,1/2+z
8 x,1/2-y,z

loop_
_atom_site_label
_atom_site_type_symbol
_atom_site_thermal_displace_type
_atom_site_fract_x
_atom_site_fract_y
_atom_site_fract_z
_atom_site_occupancy
_atom_site_U_iso_or_equiv
_atom_site_calc_flag
_atom_site_refinement_flags
_atom_site_disorder_assembly
_atom_site_disorder_group
Ba1 Ba Uiso 0.4755(3) 0.25000 0.9182(5) 1.000 0.0028(10) . . . .
Ba2 Ba Uiso 0.6637(2) 0.9784(2) 0.5880(3) 1.000 0.0095(6) . . . .
Br Br Uiso 0.7325(2) 0.25000 0.8302(3) 1.000 0.0131(9) . . . .
Fe Fe Uiso 0.60490(10) 0.25000 0.3104(3) 1.000 0.0085(5) . . . .
S1 S Uiso 0.5700(4) 0.0481(5) 0.1890(6) 1.000 0.0100(11) . . . .
S2 S Uiso 0.5083(6) 0.25000 0.5387(9) 1.000 0.015(3) . . . .
S3 S Uiso 0.7157(5) 0.75000 0.8625(6) 1.000 0.0089(13) . . . .

loop_
_geom_angle_atom_site_label_1
_geom_angle_atom_site_label_2
_geom_angle_atom_site_label_3
_geom_angle
_geom_angle_site_symmetry_1
_geom_angle_site_symmetry_2
_geom_angle_site_symmetry_3
_geom_angle_publ_flag
S1 Fe S2 106.81(16) . . . yes
S1 Fe S3 106.20(14) . . 2_664 yes
S1 Fe S1 120.2(2) . . 8_555 yes
S2 Fe S3 110.5(2) . . 2_664 yes
S1 Fe S2 106.81(16) 8_555 . . yes
S1 Fe S3 106.20(14) 8_555 . 2_664 yes

loop_
_geom_bond_atom_site_label_1
_geom_bond_atom_site_label_2
_geom_bond_distance
_geom_bond_site_symmetry_1
_geom_bond_site_symmetry_2
_geom_bond_publ_flag
Fe S1 2.235(5) . . yes
Fe S2 2.271(8) . . yes
Fe S3 2.261(6) . 2_664 yes
Fe S1 2.235(5) . 8_555 yes
